data_7118443
loop_
_publ_author_name
'Yu, Jiangang'
'Kehr, Gerald'
'Daniliuc, Constantin G.'
'Erker, Gerhard'

_publ_section_title
;
 Cooperative reaction chemistry derived from a borata-diene framework.
;
_journal_issue 7
_journal_name_full 'Chemical communications (Cambridge, England)'
_journal_page_first 1393
_journal_page_last 1396
_journal_paper_doi 10.1039/c5cc07954c
_journal_volume 52
_journal_year 2016
_chemical_formula_sum 'C42 H19 B2 F20 O P'
_chemical_formula_weight 972.16
_chemical_name_systematic
; 
 ? 
;
_space_group_IT_number 2
_symmetry_cell_setting triclinic
_symmetry_space_group_name_Hall '-P 1'
_symmetry_space_group_name_H-M 'P -1'
_atom_sites_solution_hydrogens geom
_atom_sites_solution_primary direct
_atom_sites_solution_secondary difmap
_audit_creation_method SHELXL-97
_audit_update_record
;
2015-08-14 deposited with the CCDC.
2015-11-30 downloaded from the CCDC.
;
_cell_angle_alpha 70.245(2)
_cell_angle_beta 82.445(2)
_cell_angle_gamma 79.967(3)
_cell_formula_units_Z 2
_cell_length_a 11.3678(4)
_cell_length_b 11.6324(4)
_cell_length_c 16.8035(7)
_cell_measurement_reflns_used 6424
_cell_measurement_temperature 223(2)
_cell_measurement_theta_max 68.25
_cell_measurement_theta_min 0.88
_cell_volume 2052.93(14)
_computing_cell_refinement 'Collect (Nonius B.V., 1998)'
_computing_data_collection 'Collect (Nonius B.V., 1998)'
_computing_data_reduction 'Denzo-SMN (Otwinowski & Minor, 1997)'
_computing_molecular_graphics 'XP (BrukerAXS, 2000)'
_computing_publication_material 'SHELXL-97 (Sheldrick, 1997)'
_computing_structure_refinement 'SHELXL-97 (Sheldrick, 1997)'
_computing_structure_solution 'SHELXS-97 (Sheldrick, 1990)'
_diffrn_ambient_temperature 223(2)
_diffrn_measured_fraction_theta_full 0.956
_diffrn_measured_fraction_theta_max 0.956
_diffrn_measurement_device_type 'Nonius KappaCCD APEXII'
_diffrn_measurement_method '\w and \f scans'
_diffrn_radiation_monochromator graphite
_diffrn_radiation_source 'fine-focus sealed tube'
_diffrn_radiation_type CuK\a
_diffrn_radiation_wavelength 1.54178
_diffrn_reflns_av_R_equivalents 0.036
_diffrn_reflns_av_sigmaI/netI 0.0233
_diffrn_reflns_limit_h_max 13
_diffrn_reflns_limit_h_min -13
_diffrn_reflns_limit_k_max 0
_diffrn_reflns_limit_k_min -13
_diffrn_reflns_limit_l_max 18
_diffrn_reflns_limit_l_min -19
_diffrn_reflns_number 26975
_diffrn_reflns_theta_full 67.54
_diffrn_reflns_theta_max 67.54
_diffrn_reflns_theta_min 5.28
_exptl_absorpt_coefficient_mu 1.755
_exptl_absorpt_correction_T_max 0.8040
_exptl_absorpt_correction_T_min 0.6583
_exptl_absorpt_correction_type multi-scan
_exptl_absorpt_process_details 'Denzo (Otwinowski, Borek, Majewski & Minor, 2003)'
_exptl_crystal_colour colourless
_exptl_crystal_density_diffrn 1.573
_exptl_crystal_density_method 'not measured'
_exptl_crystal_description prism
_exptl_crystal_F_000 968
_exptl_crystal_size_max 0.26
_exptl_crystal_size_mid 0.20
_exptl_crystal_size_min 0.13
_refine_diff_density_max 0.533
_refine_diff_density_min -0.285
_refine_diff_density_rms 0.052
_refine_ls_extinction_method none
_refine_ls_goodness_of_fit_ref 1.036
_refine_ls_hydrogen_treatment constr
_refine_ls_matrix_type full
_refine_ls_number_parameters 596
_refine_ls_number_reflns 7091
_refine_ls_number_restraints 0
_refine_ls_restrained_S_all 1.036
_refine_ls_R_factor_all 0.0482
_refine_ls_R_factor_gt 0.0465
_refine_ls_shift/su_max 0.001
_refine_ls_shift/su_mean 0.000
_refine_ls_structure_factor_coef Fsqd
_refine_ls_weighting_details 'calc w=1/[\s^2^(Fo^2^)+(0.0863P)^2^+0.8231P] where P=(Fo^2^+2Fc^2^)/3'
_refine_ls_weighting_scheme calc
_refine_ls_wR_factor_gt 0.1359
_refine_ls_wR_factor_ref 0.1379
_reflns_number_gt 6631
_reflns_number_total 7091
_reflns_threshold_expression >2sigma(I)
_cod_data_source_file c5cc07954c2.cif
_cod_data_source_block erk7261
_cod_original_cell_volume 2052.93(13)
_cod_original_sg_symbol_H-M P-1
_cod_database_code 7118443

loop_
_symmetry_equiv_pos_as_xyz
'x, y, z'
'-x, -y, -z'

loop_
_atom_site_label
_atom_site_type_symbol
_atom_site_fract_x
_atom_site_fract_y
_atom_site_fract_z
_atom_site_U_iso_or_equiv
_atom_site_adp_type
_atom_site_occupancy
_atom_site_symmetry_multiplicity
_atom_site_calc_flag
_atom_site_refinement_flags
P1 P 0.52413(4) 0.74209(4) 0.36719(3) 0.03634(14) Uani 1 1 d .
O1 O 0.25135(10) 0.77994(11) 0.21302(7) 0.0338(3) Uani 1 1 d .
B1 B 0.29573(18) 0.84332(19) 0.27086(13) 0.0358(4) Uani 1 1 d .
B2 B 0.31220(18) 0.63969(19) 0.23673(12) 0.0341(4) Uani 1 1 d .
C1 C 0.38787(15) 0.73512(16) 0.32825(11) 0.0350(4) Uani 1 1 d .
H1 H 0.3389 0.6886 0.3781 0.042 Uiso 1 1 calc R
C2 C 0.43393(15) 0.64622(16) 0.27604(11) 0.0346(4) Uani 1 1 d .
H2 H 0.4814 0.6957 0.2266 0.042 Uiso 1 1 calc R
C3 C 0.52715(16) 0.53824(17) 0.32288(12) 0.0389(4) Uani 1 1 d .
H3 H 0.4854 0.4665 0.3552 0.047 Uiso 1 1 calc R
C4 C 0.58365(18) 0.58057(18) 0.38643(13) 0.0435(4) Uani 1 1 d .
H4A H 0.6712 0.5704 0.3767 0.052 Uiso 1 1 calc R
H4B H 0.5619 0.5317 0.4450 0.052 Uiso 1 1 calc R
C5 C 0.62420(18) 0.5004(2) 0.26104(14) 0.0504(5) Uani 1 1 d .
H5A H 0.6677 0.5692 0.2307 0.076 Uiso 1 1 calc R
H5B H 0.5874 0.4771 0.2209 0.076 Uiso 1 1 calc R
H5C H 0.6791 0.4310 0.2922 0.076 Uiso 1 1 calc R
C6 C 0.32634(16) 0.88205(17) 0.17271(11) 0.0370(4) Uani 1 1 d .
H6 H 0.4101 0.8533 0.1559 0.044 Uiso 1 1 calc R
C11 C 0.50314(18) 0.78591(19) 0.46166(12) 0.0436(4) Uani 1 1 d .
C12 C 0.3921(2) 0.7917(3) 0.50616(15) 0.0616(6) Uani 1 1 d .
H12 H 0.3254 0.7753 0.4862 0.074 Uiso 1 1 calc R
C13 C 0.3795(3) 0.8216(3) 0.57976(18) 0.0756(8) Uani 1 1 d .
H13 H 0.3040 0.8256 0.6099 0.091 Uiso 1 1 calc R
C14 C 0.4757(3) 0.8456(3) 0.60937(17) 0.0755(8) Uani 1 1 d .
H14 H 0.4662 0.8663 0.6595 0.091 Uiso 1 1 calc R
C15 C 0.5853(3) 0.8394(3) 0.56621(19) 0.0759(8) Uani 1 1 d .
H15 H 0.6516 0.8548 0.5872 0.091 Uiso 1 1 calc R
C16 C 0.6001(2) 0.8108(2) 0.49172(16) 0.0598(6) Uani 1 1 d .
H16 H 0.6758 0.8082 0.4617 0.072 Uiso 1 1 calc R
C21 C 0.62244(17) 0.83753(18) 0.29092(12) 0.0407(4) Uani 1 1 d .
C22 C 0.7443(2) 0.7986(2) 0.28546(18) 0.0625(6) Uani 1 1 d .
H22 H 0.7760 0.7201 0.3201 0.075 Uiso 1 1 calc R
C23 C 0.8198(2) 0.8755(3) 0.2287(2) 0.0764(8) Uani 1 1 d .
H23 H 0.9028 0.8493 0.2254 0.092 Uiso 1 1 calc R
C24 C 0.7740(2) 0.9897(3) 0.17739(18) 0.0685(7) Uani 1 1 d .
H24 H 0.8254 1.0412 0.1385 0.082 Uiso 1 1 calc R
C25 C 0.6527(2) 1.0287(2) 0.18292(17) 0.0654(7) Uani 1 1 d .
H25 H 0.6214 1.1070 0.1479 0.078 Uiso 1 1 calc R
C26 C 0.5768(2) 0.9531(2) 0.23987(15) 0.0536(5) Uani 1 1 d .
H26 H 0.4941 0.9805 0.2438 0.064 Uiso 1 1 calc R
C31 C 0.19311(16) 0.92492(17) 0.31150(12) 0.0383(4) Uani 1 1 d .
F32 F 0.06774(14) 0.77034(13) 0.36301(11) 0.0751(5) Uani 1 1 d .
C32 C 0.0876(2) 0.8845(2) 0.35388(14) 0.0494(5) Uani 1 1 d .
F33 F -0.10012(16) 0.91077(17) 0.42987(14) 0.0954(6) Uani 1 1 d .
C33 C -0.0002(2) 0.9546(2) 0.38894(17) 0.0612(6) Uani 1 1 d .
F34 F -0.06723(15) 1.14146(17) 0.41684(13) 0.0909(6) Uani 1 1 d .
C34 C 0.0170(2) 1.0716(2) 0.38293(18) 0.0634(6) Uani 1 1 d .
F35 F 0.13684(16) 1.23083(15) 0.33542(15) 0.0916(6) Uani 1 1 d .
C35 C 0.1202(2) 1.1162(2) 0.34196(18) 0.0602(6) Uani 1 1 d .
F36 F 0.30475(12) 1.09188(13) 0.26728(12) 0.0717(4) Uani 1 1 d .
C36 C 0.20526(18) 1.0430(2) 0.30713(14) 0.0476(5) Uani 1 1 d .
C41 C 0.26851(17) 0.98937(17) 0.10654(11) 0.0382(4) Uani 1 1 d .
F42 F 0.46066(11) 1.04782(12) 0.06114(8) 0.0531(3) Uani 1 1 d .
C42 C 0.34382(17) 1.06779(18) 0.04932(12) 0.0407(4) Uani 1 1 d .
F43 F 0.38222(14) 1.22978(13) -0.07607(9) 0.0670(4) Uani 1 1 d .
C43 C 0.3039(2) 1.16339(19) -0.02001(13) 0.0491(5) Uani 1 1 d .
F44 F 0.14373(17) 1.28393(15) -0.09870(10) 0.0832(5) Uani 1 1 d .
C44 C 0.1845(2) 1.1888(2) -0.03263(14) 0.0569(6) Uani 1 1 d .
F45 F -0.01109(14) 1.14056(17) 0.01191(12) 0.0891(6) Uani 1 1 d .
C45 C 0.1065(2) 1.1166(2) 0.02350(16) 0.0582(6) Uani 1 1 d .
F46 F 0.06737(11) 0.95165(14) 0.14327(9) 0.0693(4) Uani 1 1 d .
C46 C 0.14867(19) 1.0187(2) 0.09191(13) 0.0481(5) Uani 1 1 d .
C51 C 0.33429(16) 0.59173(17) 0.15443(12) 0.0378(4) Uani 1 1 d .
F52 F 0.28758(14) 0.78427(11) 0.04704(8) 0.0606(4) Uani 1 1 d .
C52 C 0.31823(19) 0.66061(18) 0.07058(12) 0.0441(4) Uani 1 1 d .
F53 F 0.31237(18) 0.68259(15) -0.07417(8) 0.0768(5) Uani 1 1 d .
C53 C 0.3302(2) 0.6105(2) 0.00584(13) 0.0535(5) Uani 1 1 d .
F54 F 0.36958(18) 0.43668(16) -0.03944(10) 0.0829(5) Uani 1 1 d .
C54 C 0.3591(2) 0.4859(2) 0.02337(14) 0.0574(6) Uani 1 1 d .
F55 F 0.40693(16) 0.28948(13) 0.12284(10) 0.0745(4) Uani 1 1 d .
C55 C 0.3774(2) 0.4122(2) 0.10505(15) 0.0529(5) Uani 1 1 d .
F56 F 0.38202(12) 0.38877(11) 0.24744(8) 0.0533(3) Uani 1 1 d .
C56 C 0.36499(18) 0.46596(18) 0.16798(12) 0.0429(4) Uani 1 1 d .
C61 C 0.20472(16) 0.56888(16) 0.30013(11) 0.0356(4) Uani 1 1 d .
F62 F 0.30383(10) 0.48328(11) 0.42829(7) 0.0470(3) Uani 1 1 d .
C62 C 0.20694(16) 0.49783(17) 0.38497(12) 0.0375(4) Uani 1 1 d .
F63 F 0.12436(12) 0.36983(12) 0.51451(8) 0.0590(3) Uani 1 1 d .
C63 C 0.11356(18) 0.43789(18) 0.43247(13) 0.0437(4) Uani 1 1 d .
F64 F -0.08269(12) 0.39206(14) 0.44068(10) 0.0680(4) Uani 1 1 d .
C64 C 0.00967(18) 0.44823(19) 0.39575(15) 0.0489(5) Uani 1 1 d .
F65 F -0.10014(11) 0.53066(14) 0.27516(10) 0.0672(4) Uani 1 1 d .
C65 C 0.00135(17) 0.5188(2) 0.31220(15) 0.0476(5) Uani 1 1 d .
F66 F 0.08049(11) 0.64590(12) 0.18548(8) 0.0535(3) Uani 1 1 d .
C66 C 0.09684(17) 0.57698(18) 0.26710(13) 0.0410(4) Uani 1 1 d .

loop_
_atom_site_aniso_label
_atom_site_aniso_U_11
_atom_site_aniso_U_22
_atom_site_aniso_U_33
_atom_site_aniso_U_23
_atom_site_aniso_U_13
_atom_site_aniso_U_12
P1 0.0336(2) 0.0399(3) 0.0349(2) -0.00948(19) -0.00468(18) -0.00742(18)
O1 0.0333(6) 0.0335(6) 0.0333(6) -0.0085(5) -0.0026(5) -0.0059(5)
B1 0.0340(10) 0.0366(10) 0.0379(10) -0.0120(8) -0.0025(8) -0.0080(8)
B2 0.0337(10) 0.0343(10) 0.0321(9) -0.0077(8) -0.0037(7) -0.0039(8)
C1 0.0338(9) 0.0377(9) 0.0336(9) -0.0098(7) -0.0016(7) -0.0093(7)
C2 0.0331(9) 0.0355(9) 0.0339(8) -0.0087(7) -0.0021(7) -0.0064(7)
C3 0.0336(9) 0.0393(10) 0.0417(10) -0.0101(8) -0.0038(7) -0.0050(7)
C4 0.0416(10) 0.0435(10) 0.0419(10) -0.0071(8) -0.0106(8) -0.0048(8)
C5 0.0387(10) 0.0566(12) 0.0544(12) -0.0207(10) -0.0031(9) 0.0027(9)
C6 0.0341(9) 0.0359(9) 0.0388(9) -0.0079(7) -0.0016(7) -0.0082(7)
C11 0.0469(11) 0.0448(10) 0.0377(10) -0.0102(8) -0.0086(8) -0.0053(8)
C12 0.0575(13) 0.0807(17) 0.0517(13) -0.0278(12) -0.0005(10) -0.0131(12)
C13 0.0833(19) 0.093(2) 0.0553(14) -0.0361(14) 0.0086(13) -0.0118(15)
C14 0.107(2) 0.0751(18) 0.0504(13) -0.0306(13) -0.0167(14) 0.0011(16)
C15 0.0838(19) 0.090(2) 0.0706(17) -0.0424(15) -0.0305(15) -0.0038(15)
C16 0.0531(13) 0.0712(15) 0.0636(14) -0.0311(12) -0.0151(11) -0.0044(11)
C21 0.0375(9) 0.0459(10) 0.0407(10) -0.0139(8) -0.0015(7) -0.0125(8)
C22 0.0425(12) 0.0566(13) 0.0780(16) -0.0108(12) 0.0043(11) -0.0085(10)
C23 0.0445(13) 0.0750(18) 0.099(2) -0.0180(16) 0.0169(13) -0.0180(12)
C24 0.0594(15) 0.0757(17) 0.0661(15) -0.0107(13) 0.0094(12) -0.0336(13)
C25 0.0603(14) 0.0555(14) 0.0701(15) 0.0015(12) -0.0077(12) -0.0234(11)
C26 0.0427(11) 0.0506(12) 0.0624(13) -0.0072(10) -0.0067(9) -0.0134(9)
C31 0.0368(9) 0.0391(10) 0.0380(9) -0.0122(8) -0.0053(7) -0.0014(7)
F32 0.0698(9) 0.0536(8) 0.1017(11) -0.0337(8) 0.0402(8) -0.0253(7)
C32 0.0491(11) 0.0439(11) 0.0536(12) -0.0176(9) 0.0071(9) -0.0069(9)
F33 0.0686(10) 0.0927(12) 0.1284(15) -0.0556(11) 0.0523(10) -0.0249(9)
C33 0.0476(12) 0.0666(15) 0.0706(15) -0.0304(12) 0.0143(11) -0.0081(10)
F34 0.0692(10) 0.0921(12) 0.1255(15) -0.0713(12) 0.0148(10) 0.0088(8)
C34 0.0515(13) 0.0671(15) 0.0791(16) -0.0430(13) 0.0023(11) 0.0058(11)
F35 0.0777(11) 0.0632(9) 0.1549(18) -0.0677(11) 0.0017(10) -0.0070(8)
C35 0.0569(13) 0.0501(13) 0.0835(17) -0.0371(12) -0.0081(12) 0.0001(10)
F36 0.0531(8) 0.0576(8) 0.1156(13) -0.0437(8) 0.0133(8) -0.0203(6)
C36 0.0398(10) 0.0471(11) 0.0599(12) -0.0223(10) -0.0037(9) -0.0067(8)
C41 0.0409(10) 0.0363(9) 0.0357(9) -0.0102(7) -0.0005(7) -0.0060(7)
F42 0.0455(6) 0.0549(7) 0.0548(7) -0.0106(6) 0.0028(5) -0.0160(5)
C42 0.0431(10) 0.0389(10) 0.0394(10) -0.0125(8) 0.0020(8) -0.0079(8)
F43 0.0853(10) 0.0510(7) 0.0517(7) -0.0011(6) 0.0133(7) -0.0204(7)
C43 0.0669(14) 0.0380(10) 0.0379(10) -0.0074(8) 0.0067(9) -0.0137(9)
F44 0.1000(12) 0.0652(9) 0.0588(9) 0.0138(7) -0.0246(8) 0.0012(8)
C44 0.0727(15) 0.0434(11) 0.0428(11) 0.0000(9) -0.0116(10) -0.0002(10)
F45 0.0564(9) 0.0919(12) 0.0913(12) 0.0091(9) -0.0301(8) 0.0026(8)
C45 0.0512(12) 0.0568(13) 0.0560(13) -0.0055(10) -0.0134(10) 0.0015(10)
F46 0.0373(6) 0.0741(9) 0.0710(9) 0.0116(7) -0.0049(6) -0.0113(6)
C46 0.0426(10) 0.0467(11) 0.0457(11) -0.0028(9) -0.0035(8) -0.0067(8)
C51 0.0357(9) 0.0409(10) 0.0377(9) -0.0132(8) -0.0019(7) -0.0078(7)
F52 0.0979(10) 0.0422(7) 0.0391(6) -0.0088(5) -0.0133(6) -0.0058(6)
C52 0.0523(11) 0.0422(10) 0.0390(10) -0.0125(8) -0.0035(8) -0.0111(8)
F53 0.1262(14) 0.0724(9) 0.0357(7) -0.0148(6) -0.0101(7) -0.0265(9)
C53 0.0702(14) 0.0579(13) 0.0360(10) -0.0157(9) -0.0022(9) -0.0185(11)
F54 0.1272(14) 0.0812(10) 0.0599(9) -0.0461(8) 0.0075(9) -0.0297(10)
C54 0.0739(15) 0.0625(14) 0.0470(12) -0.0306(11) 0.0058(10) -0.0206(11)
F55 0.1066(12) 0.0454(7) 0.0754(9) -0.0296(7) 0.0049(8) -0.0091(7)
C55 0.0627(13) 0.0431(11) 0.0572(13) -0.0236(10) 0.0056(10) -0.0116(9)
F56 0.0669(8) 0.0405(6) 0.0470(6) -0.0095(5) -0.0065(6) -0.0010(5)
C56 0.0448(10) 0.0424(10) 0.0402(10) -0.0116(8) -0.0003(8) -0.0082(8)
C61 0.0346(9) 0.0338(9) 0.0384(9) -0.0119(7) -0.0010(7) -0.0056(7)
F62 0.0443(6) 0.0542(7) 0.0369(6) -0.0035(5) -0.0062(4) -0.0122(5)
C62 0.0351(9) 0.0363(9) 0.0404(9) -0.0122(8) -0.0005(7) -0.0052(7)
F63 0.0644(8) 0.0553(7) 0.0462(7) -0.0049(6) 0.0135(6) -0.0154(6)
C63 0.0462(11) 0.0373(10) 0.0443(10) -0.0125(8) 0.0089(8) -0.0075(8)
F64 0.0485(7) 0.0688(9) 0.0870(10) -0.0260(8) 0.0225(7) -0.0283(6)
C64 0.0376(10) 0.0440(11) 0.0671(13) -0.0235(10) 0.0147(9) -0.0137(8)
F65 0.0364(6) 0.0791(9) 0.0932(10) -0.0315(8) -0.0113(6) -0.0147(6)
C65 0.0313(9) 0.0497(11) 0.0676(13) -0.0262(10) -0.0036(9) -0.0060(8)
F66 0.0447(6) 0.0621(7) 0.0512(7) -0.0098(6) -0.0166(5) -0.0088(5)
C66 0.0378(9) 0.0404(10) 0.0458(10) -0.0143(8) -0.0053(8) -0.0056(8)

loop_
_atom_type_symbol
_atom_type_description
_atom_type_scat_dispersion_real
_atom_type_scat_dispersion_imag
_atom_type_scat_source
C C 0.0181 0.0091 'International Tables Vol C Tables 4.2.6.8 and 6.1.1.4'
H H 0.0000 0.0000 'International Tables Vol C Tables 4.2.6.8 and 6.1.1.4'
B B 0.0090 0.0039 'International Tables Vol C Tables 4.2.6.8 and 6.1.1.4'
O O 0.0492 0.0322 'International Tables Vol C Tables 4.2.6.8 and 6.1.1.4'
F F 0.0727 0.0534 'International Tables Vol C Tables 4.2.6.8 and 6.1.1.4'
P P 0.2955 0.4335 'International Tables Vol C Tables 4.2.6.8 and 6.1.1.4'

loop_
_geom_angle_atom_site_label_1
_geom_angle_atom_site_label_2
_geom_angle_atom_site_label_3
_geom_angle
C1 P1 C21 114.83(8)
C1 P1 C11 113.95(9)
C21 P1 C11 108.67(9)
C1 P1 C4 95.80(9)
C21 P1 C4 109.94(10)
C11 P1 C4 113.22(9)
C6 O1 B1 61.02(11)
C6 O1 B2 120.13(13)
B1 O1 B2 109.61(12)
C6 B1 O1 57.11(11)
C6 B1 C31 120.68(16)
O1 B1 C31 115.46(15)
C6 B1 C1 116.43(16)
O1 B1 C1 103.35(14)
C31 B1 C1 121.86(16)
O1 B2 C2 100.87(13)
O1 B2 C51 111.86(14)
C2 B2 C51 115.04(15)
O1 B2 C61 101.09(13)
C2 B2 C61 119.65(15)
C51 B2 C61 107.20(14)
C2 C1 B1 105.80(14)
C2 C1 P1 100.49(11)
B1 C1 P1 130.36(13)
C2 C1 H1 106.0
B1 C1 H1 106.0
P1 C1 H1 106.0
C3 C2 C1 111.57(14)
C3 C2 B2 128.49(15)
C1 C2 B2 102.35(14)
C3 C2 H2 104.0
C1 C2 H2 104.0
B2 C2 H2 104.0
C5 C3 C2 111.67(16)
C5 C3 C4 110.54(16)
C2 C3 C4 107.92(15)
C5 C3 H3 108.9
C2 C3 H3 108.9
C4 C3 H3 108.9
C3 C4 P1 106.37(12)
C3 C4 H4A 110.5
P1 C4 H4A 110.5
C3 C4 H4B 110.5
P1 C4 H4B 110.5
H4A C4 H4B 108.6
C3 C5 H5A 109.5
C3 C5 H5B 109.5
H5A C5 H5B 109.5
C3 C5 H5C 109.5
H5A C5 H5C 109.5
H5B C5 H5C 109.5
C41 C6 O1 114.62(14)
C41 C6 B1 127.73(17)
O1 C6 B1 61.87(11)
C41 C6 H6 113.8
O1 C6 H6 113.8
B1 C6 H6 113.8
C16 C11 C12 119.3(2)
C16 C11 P1 119.59(17)
C12 C11 P1 121.08(17)
C13 C12 C11 119.8(2)
C13 C12 H12 120.1
C11 C12 H12 120.1
C14 C13 C12 120.7(3)
C14 C13 H13 119.7
C12 C13 H13 119.7
C15 C14 C13 119.9(2)
C15 C14 H14 120.1
C13 C14 H14 120.1
C14 C15 C16 120.6(3)
C14 C15 H15 119.7
C16 C15 H15 119.7
C11 C16 C15 119.8(3)
C11 C16 H16 120.1
C15 C16 H16 120.1
C26 C21 C22 119.7(2)
C26 C21 P1 119.79(15)
C22 C21 P1 120.49(17)
C21 C22 C23 119.8(2)
C21 C22 H22 120.1
C23 C22 H22 120.1
C24 C23 C22 120.4(2)
C24 C23 H23 119.8
C22 C23 H23 119.8
C23 C24 C25 119.8(2)
C23 C24 H24 120.1
C25 C24 H24 120.1
C24 C25 C26 120.3(2)
C24 C25 H25 119.9
C26 C25 H25 119.9
C21 C26 C25 120.0(2)
C21 C26 H26 120.0
C25 C26 H26 120.0
C36 C31 C32 114.64(18)
C36 C31 B1 121.40(17)
C32 C31 B1 123.96(17)
F32 C32 C33 116.7(2)
F32 C32 C31 119.48(18)
C33 C32 C31 123.8(2)
F33 C33 C34 119.5(2)
F33 C33 C32 121.5(2)
C34 C33 C32 119.0(2)
F34 C34 C35 120.3(2)
F34 C34 C33 120.1(2)
C35 C34 C33 119.7(2)
F35 C35 C34 119.8(2)
F35 C35 C36 120.8(2)
C34 C35 C36 119.3(2)
F36 C36 C35 116.78(19)
F36 C36 C31 119.69(18)
C35 C36 C31 123.5(2)
C46 C41 C42 115.40(17)
C46 C41 C6 127.64(17)
C42 C41 C6 116.89(17)
F42 C42 C43 118.11(17)
F42 C42 C41 118.86(17)
C43 C42 C41 123.01(19)
F43 C43 C44 120.19(19)
F43 C43 C42 120.1(2)
C44 C43 C42 119.67(19)
F44 C44 C43 120.4(2)
F44 C44 C45 120.3(2)
C43 C44 C45 119.33(19)
F45 C45 C44 120.0(2)
F45 C45 C46 119.8(2)
C44 C45 C46 120.2(2)
F46 C46 C41 120.97(18)
F46 C46 C45 116.75(19)
C41 C46 C45 122.3(2)
C52 C51 C56 113.72(17)
C52 C51 B2 127.84(17)
C56 C51 B2 118.29(16)
F52 C52 C53 115.23(18)
F52 C52 C51 120.95(17)
C53 C52 C51 123.81(19)
F53 C53 C54 119.48(19)
F53 C53 C52 120.8(2)
C54 C53 C52 119.7(2)
F54 C54 C53 119.9(2)
F54 C54 C55 120.6(2)
C53 C54 C55 119.52(19)
F55 C55 C54 119.96(19)
F55 C55 C56 121.0(2)
C54 C55 C56 119.0(2)
F56 C56 C55 116.43(18)
F56 C56 C51 119.32(17)
C55 C56 C51 124.23(19)
C62 C61 C66 113.10(16)
C62 C61 B2 128.42(16)
C66 C61 B2 118.47(16)
F62 C62 C63 114.50(17)
F62 C62 C61 121.11(16)
C63 C62 C61 124.39(18)
F63 C63 C64 120.14(18)
F63 C63 C62 120.17(19)
C64 C63 C62 119.69(19)
F64 C64 C63 120.9(2)
F64 C64 C65 120.5(2)
C63 C64 C65 118.68(18)
F65 C65 C64 119.57(18)
F65 C65 C66 120.7(2)
C64 C65 C66 119.72(18)
F66 C66 C65 115.85(17)
F66 C66 C61 119.74(17)
C65 C66 C61 124.41(19)

loop_
_geom_bond_atom_site_label_1
_geom_bond_atom_site_label_2
_geom_bond_distance
P1 C1 1.7833(18)
P1 C21 1.7938(19)
P1 C11 1.800(2)
P1 C4 1.816(2)
O1 C6 1.501(2)
O1 B1 1.577(2)
O1 B2 1.593(2)
B1 C6 1.564(3)
B1 C31 1.603(3)
B1 C1 1.612(3)
B2 C2 1.633(3)
B2 C51 1.633(3)
B2 C61 1.650(3)
C1 C2 1.555(2)
C1 H1 0.9900
C2 C3 1.552(2)
C2 H2 0.9900
C3 C5 1.526(3)
C3 C4 1.562(3)
C3 H3 0.9900
C4 H4A 0.9800
C4 H4B 0.9800
C5 H5A 0.9700
C5 H5B 0.9700
C5 H5C 0.9700
C6 C41 1.482(3)
C6 H6 0.9900
C11 C16 1.381(3)
C11 C12 1.383(3)
C12 C13 1.378(4)
C12 H12 0.9400
C13 C14 1.365(5)
C13 H13 0.9400
C14 C15 1.360(5)
C14 H14 0.9400
C15 C16 1.383(4)
C15 H15 0.9400
C16 H16 0.9400
C21 C26 1.381(3)
C21 C22 1.382(3)
C22 C23 1.386(4)
C22 H22 0.9400
C23 C24 1.372(4)
C23 H23 0.9400
C24 C25 1.375(4)
C24 H24 0.9400
C25 C26 1.383(3)
C25 H25 0.9400
C26 H26 0.9400
C31 C36 1.381(3)
C31 C32 1.383(3)
F32 C32 1.339(3)
C32 C33 1.377(3)
F33 C33 1.335(3)
C33 C34 1.376(4)
F34 C34 1.342(3)
C34 C35 1.371(4)
F35 C35 1.345(3)
C35 C36 1.380(3)
F36 C36 1.348(3)
C41 C46 1.379(3)
C41 C42 1.397(3)
F42 C42 1.337(2)
C42 C43 1.374(3)
F43 C43 1.343(2)
C43 C44 1.368(4)
F44 C44 1.341(2)
C44 C45 1.373(4)
F45 C45 1.343(3)
C45 C46 1.385(3)
F46 C46 1.339(2)
C51 C52 1.383(3)
C51 C56 1.390(3)
F52 C52 1.351(2)
C52 C53 1.380(3)
F53 C53 1.342(3)
C53 C54 1.366(3)
F54 C54 1.345(3)
C54 C55 1.371(3)
F55 C55 1.346(3)
C55 C56 1.380(3)
F56 C56 1.350(2)
C61 C62 1.386(3)
C61 C66 1.387(3)
F62 C62 1.354(2)
C62 C63 1.382(3)
F63 C63 1.347(2)
C63 C64 1.372(3)
F64 C64 1.340(2)
C64 C65 1.372(3)
F65 C65 1.346(2)
C65 C66 1.380(3)
F66 C66 1.353(2)

loop_
_geom_torsion_atom_site_label_1
_geom_torsion_atom_site_label_2
_geom_torsion_atom_site_label_3
_geom_torsion_atom_site_label_4
_geom_torsion
B2 O1 B1 C6 114.32(14)
C6 O1 B1 C31 111.41(18)
B2 O1 B1 C31 -134.27(15)
C6 O1 B1 C1 -113.04(16)
B2 O1 B1 C1 1.28(17)
C6 O1 B2 C2 41.86(17)
B1 O1 B2 C2 -25.31(16)
C6 O1 B2 C51 -80.92(18)
B1 O1 B2 C51 -148.09(14)
C6 O1 B2 C61 165.30(13)
B1 O1 B2 C61 98.13(14)
C6 B1 C1 C2 -34.6(2)
O1 B1 C1 C2 25.09(17)
C31 B1 C1 C2 156.98(16)
C6 B1 C1 P1 84.7(2)
O1 B1 C1 P1 144.35(14)
C31 B1 C1 P1 -83.8(2)
C21 P1 C1 C2 76.61(13)
C11 P1 C1 C2 -157.12(11)
C4 P1 C1 C2 -38.52(12)
C21 P1 C1 B1 -44.77(19)
C11 P1 C1 B1 81.50(18)
C4 P1 C1 B1 -159.90(17)
B1 C1 C2 C3 178.41(14)
P1 C1 C2 C3 40.94(16)
B1 C1 C2 B2 -41.08(16)
P1 C1 C2 B2 -178.55(11)
O1 B2 C2 C3 171.00(16)
C51 B2 C2 C3 -68.5(2)
C61 B2 C2 C3 61.4(2)
O1 B2 C2 C1 40.07(15)
C51 B2 C2 C1 160.62(15)
C61 B2 C2 C1 -69.48(19)
C1 C2 C3 C5 -144.91(16)
B2 C2 C3 C5 87.6(2)
C1 C2 C3 C4 -23.23(19)
B2 C2 C3 C4 -150.69(17)
C5 C3 C4 P1 116.63(16)
C2 C3 C4 P1 -5.75(18)
C1 P1 C4 C3 27.19(14)
C21 P1 C4 C3 -91.88(14)
C11 P1 C4 C3 146.38(13)
B1 O1 C6 C41 -121.22(18)
B2 O1 C6 C41 141.77(15)
B2 O1 C6 B1 -97.01(15)
O1 B1 C6 C41 100.6(2)
C31 B1 C6 C41 -1.6(3)
C1 B1 C6 C41 -170.24(17)
C31 B1 C6 O1 -102.22(18)
C1 B1 C6 O1 89.17(16)
C1 P1 C11 C16 -171.37(18)
C21 P1 C11 C16 -41.9(2)
C4 P1 C11 C16 80.5(2)
C1 P1 C11 C12 10.5(2)
C21 P1 C11 C12 139.95(19)
C4 P1 C11 C12 -97.6(2)
C16 C11 C12 C13 -0.2(4)
P1 C11 C12 C13 177.9(2)
C11 C12 C13 C14 0.0(5)
C12 C13 C14 C15 -0.3(5)
C13 C14 C15 C16 0.9(5)
C12 C11 C16 C15 0.8(4)
P1 C11 C16 C15 -177.3(2)
C14 C15 C16 C11 -1.2(4)
C1 P1 C21 C26 45.5(2)
C11 P1 C21 C26 -83.44(19)
C4 P1 C21 C26 152.13(18)
C1 P1 C21 C22 -137.44(19)
C11 P1 C21 C22 93.6(2)
C4 P1 C21 C22 -30.8(2)
C26 C21 C22 C23 -0.2(4)
P1 C21 C22 C23 -177.3(2)
C21 C22 C23 C24 -0.6(5)
C22 C23 C24 C25 0.7(5)
C23 C24 C25 C26 -0.1(5)
C22 C21 C26 C25 0.8(4)
P1 C21 C26 C25 177.87(19)
C24 C25 C26 C21 -0.6(4)
C6 B1 C31 C36 -66.0(2)
O1 B1 C31 C36 -131.32(19)
C1 B1 C31 C36 102.0(2)
C6 B1 C31 C32 114.8(2)
O1 B1 C31 C32 49.4(3)
C1 B1 C31 C32 -77.2(2)
C36 C31 C32 F32 -178.9(2)
B1 C31 C32 F32 0.4(3)
C36 C31 C32 C33 0.5(3)
B1 C31 C32 C33 179.8(2)
F32 C32 C33 F33 -0.1(4)
C31 C32 C33 F33 -179.4(2)
F32 C32 C33 C34 178.6(2)
C31 C32 C33 C34 -0.8(4)
F33 C33 C34 F34 -1.1(4)
C32 C33 C34 F34 -179.8(3)
F33 C33 C34 C35 179.1(3)
C32 C33 C34 C35 0.4(4)
F34 C34 C35 F35 -0.3(4)
C33 C34 C35 F35 179.5(3)
F34 C34 C35 C36 -179.6(2)
C33 C34 C35 C36 0.2(4)
F35 C35 C36 F36 0.4(4)
C34 C35 C36 F36 179.7(2)
F35 C35 C36 C31 -179.8(2)
C34 C35 C36 C31 -0.4(4)
C32 C31 C36 F36 180.0(2)
B1 C31 C36 F36 0.6(3)
C32 C31 C36 C35 0.1(3)
B1 C31 C36 C35 -179.2(2)
O1 C6 C41 C46 16.2(3)
B1 C6 C41 C46 -56.2(3)
O1 C6 C41 C42 -160.50(16)
B1 C6 C41 C42 127.0(2)
C46 C41 C42 F42 177.69(18)
C6 C41 C42 F42 -5.2(3)
C46 C41 C42 C43 -3.8(3)
C6 C41 C42 C43 173.34(18)
F42 C42 C43 F43 3.4(3)
C41 C42 C43 F43 -175.08(18)
F42 C42 C43 C44 -178.00(19)
C41 C42 C43 C44 3.5(3)
F43 C43 C44 F44 -3.3(3)
C42 C43 C44 F44 178.2(2)
F43 C43 C44 C45 177.3(2)
C42 C43 C44 C45 -1.3(4)
F44 C44 C45 F45 0.6(4)
C43 C44 C45 F45 180.0(2)
F44 C44 C45 C46 -179.8(2)
C43 C44 C45 C46 -0.3(4)
C42 C41 C46 F46 -178.86(19)
C6 C41 C46 F46 4.4(3)
C42 C41 C46 C45 2.1(3)
C6 C41 C46 C45 -174.7(2)
F45 C45 C46 F46 0.5(4)
C44 C45 C46 F46 -179.2(2)
F45 C45 C46 C41 179.5(2)
C44 C45 C46 C41 -0.1(4)
O1 B2 C51 C52 7.2(3)
C2 B2 C51 C52 -107.1(2)
C61 B2 C51 C52 117.2(2)
O1 B2 C51 C56 -167.81(16)
C2 B2 C51 C56 77.9(2)
C61 B2 C51 C56 -57.9(2)
C56 C51 C52 F52 179.68(18)
B2 C51 C52 F52 4.4(3)
C56 C51 C52 C53 0.5(3)
B2 C51 C52 C53 -174.7(2)
F52 C52 C53 F53 0.3(3)
C51 C52 C53 F53 179.4(2)
F52 C52 C53 C54 -179.0(2)
C51 C52 C53 C54 0.2(4)
F53 C53 C54 F54 0.1(4)
C52 C53 C54 F54 179.3(2)
F53 C53 C54 C55 179.9(2)
C52 C53 C54 C55 -0.8(4)
F54 C54 C55 F55 0.4(4)
C53 C54 C55 F55 -179.5(2)
F54 C54 C55 C56 -179.5(2)
C53 C54 C55 C56 0.6(4)
F55 C55 C56 F56 -1.0(3)
C54 C55 C56 F56 178.9(2)
F55 C55 C56 C51 -179.72(19)
C54 C55 C56 C51 0.2(3)
C52 C51 C56 F56 -179.40(17)
B2 C51 C56 F56 -3.7(3)
C52 C51 C56 C55 -0.7(3)
B2 C51 C56 C55 174.99(19)
O1 B2 C61 C62 -117.97(19)
C2 B2 C61 C62 -8.5(3)
C51 B2 C61 C62 124.78(19)
O1 B2 C61 C66 63.12(19)
C2 B2 C61 C66 172.56(16)
C51 B2 C61 C66 -54.1(2)
C66 C61 C62 F62 -177.80(16)
B2 C61 C62 F62 3.2(3)
C66 C61 C62 C63 1.5(3)
B2 C61 C62 C63 -177.43(18)
F62 C62 C63 F63 -1.3(3)
C61 C62 C63 F63 179.38(17)
F62 C62 C63 C64 178.60(17)
C61 C62 C63 C64 -0.8(3)
F63 C63 C64 F64 0.6(3)
C62 C63 C64 F64 -179.29(18)
F63 C63 C64 C65 179.66(18)
C62 C63 C64 C65 -0.2(3)
F64 C64 C65 F65 -0.5(3)
C63 C64 C65 F65 -179.60(18)
F64 C64 C65 C66 179.35(18)
C63 C64 C65 C66 0.2(3)
F65 C65 C66 F66 0.7(3)
C64 C65 C66 F66 -179.18(18)
F65 C65 C66 C61 -179.50(18)
C64 C65 C66 C61 0.7(3)
C62 C61 C66 F66 178.37(16)
B2 C61 C66 F66 -2.6(3)
C62 C61 C66 C65 -1.5(3)
B2 C61 C66 C65 177.60(17)

loop_
_platon_squeeze_void_nr
_platon_squeeze_void_average_x
_platon_squeeze_void_average_y
_platon_squeeze_void_average_z
_platon_squeeze_void_volume
_platon_squeeze_void_count_electrons
_platon_squeeze_void_content
1 0.000 0.500 0.000 226 35 ' '
